data_4027119
loop_
_publ_author_name
'Ping Cheng'
'Derrick L. J. Clive'

_publ_section_title
;
 Formation of Optically Pure Cyclic Amines by Intramolecular Conjugate
 Displacement
;
_journal_name_full 'Journal of Organic Chemistry'
_journal_page_first 3348
_journal_page_last 3364
_journal_paper_doi 10.1021/jo3001657
_journal_volume 77
_journal_year 2012
_chemical_absolute_configuration syn
_chemical_formula_moiety 'C30 H34 F3 N O3'
_chemical_formula_sum 'C30 H34 F3 N O3'
_chemical_formula_weight 513.58
_chemical_name_systematic
; 
 ? 
;
_space_group_IT_number 19
_symmetry_cell_setting orthorhombic
_symmetry_space_group_name_Hall 'P 2ac 2ab'
_symmetry_space_group_name_H-M 'P 21 21 21'
_atom_sites_solution_hydrogens geom
_atom_sites_solution_primary direct
_atom_sites_solution_secondary difmap
_audit_creation_method SHELXL-97
_cell_angle_alpha 90.00
_cell_angle_beta 90.00
_cell_angle_gamma 90.00
_cell_formula_units_Z 4
_cell_length_a 8.3064(5)
_cell_length_b 11.8273(7)
_cell_length_c 26.9582(17)
_cell_measurement_reflns_used 8309
_cell_measurement_temperature 173(2)
_cell_measurement_theta_max 23.26
_cell_measurement_theta_min 2.29
_cell_volume 2648.4(3)
_computing_cell_refinement 'Bruker SAINT'
_computing_data_collection 'Bruker APEX2'
_computing_data_reduction 'Bruker SAINT'
_computing_molecular_graphics 'Bruker SHELXTL'
_computing_publication_material 'Bruker SHELXTL'
_computing_structure_refinement 'SHELXL-97 (Sheldrick, 2008)'
_computing_structure_solution 'SHELXD (Schneider & Sheldrick, 2002)'
_diffrn_ambient_temperature 173(2)
_diffrn_measured_fraction_theta_full 0.999
_diffrn_measured_fraction_theta_max 0.999
_diffrn_measurement_device_type 'Bruker APEX-II CCD'
_diffrn_measurement_method '\w scans'
_diffrn_radiation_monochromator graphite
_diffrn_radiation_source 'fine-focus sealed tube'
_diffrn_radiation_type MoK\a
_diffrn_radiation_wavelength 0.71073
_diffrn_reflns_av_R_equivalents 0.0409
_diffrn_reflns_av_sigmaI/netI 0.0311
_diffrn_reflns_limit_h_max 10
_diffrn_reflns_limit_h_min -10
_diffrn_reflns_limit_k_max 14
_diffrn_reflns_limit_k_min -14
_diffrn_reflns_limit_l_max 33
_diffrn_reflns_limit_l_min -33
_diffrn_reflns_number 21350
_diffrn_reflns_theta_full 26.47
_diffrn_reflns_theta_max 26.47
_diffrn_reflns_theta_min 1.51
_exptl_absorpt_coefficient_mu 0.096
_exptl_absorpt_correction_T_max 0.9895
_exptl_absorpt_correction_T_min 0.9700
_exptl_absorpt_correction_type integration
_exptl_absorpt_process_details 'SADABS (Sheldrick, 2008)'
_exptl_crystal_colour colourless
_exptl_crystal_density_diffrn 1.288
_exptl_crystal_description prism
_exptl_crystal_F_000 1088
_exptl_crystal_size_max 0.32
_exptl_crystal_size_mid 0.16
_exptl_crystal_size_min 0.11
_refine_diff_density_max 0.305
_refine_diff_density_min -0.331
_refine_diff_density_rms 0.037
_refine_ls_abs_structure_details 'Flack H D (1983), Acta Cryst. A39, 876-881'
_refine_ls_abs_structure_Flack -0.2(8)
_refine_ls_extinction_method none
_refine_ls_goodness_of_fit_ref 1.035
_refine_ls_hydrogen_treatment constr
_refine_ls_matrix_type full
_refine_ls_number_parameters 334
_refine_ls_number_reflns 5469
_refine_ls_number_restraints 0
_refine_ls_restrained_S_all 1.035
_refine_ls_R_factor_all 0.0491
_refine_ls_R_factor_gt 0.0390
_refine_ls_shift/su_max 0.000
_refine_ls_shift/su_mean 0.000
_refine_ls_structure_factor_coef Fsqd
_refine_ls_weighting_details 'calc w=1/[\s^2^(Fo^2^)+(0.0442P)^2^+0.5944P] where P=(Fo^2^+2Fc^2^)/3'
_refine_ls_weighting_scheme calc
_refine_ls_wR_factor_gt 0.0899
_refine_ls_wR_factor_ref 0.0961
_reflns_number_gt 4745
_reflns_number_total 5469
_reflns_threshold_expression I>2\s(I)
_cod_data_source_file jo3001657_si_004.cif
_cod_data_source_block dlc1105
_cod_database_code 4027119

loop_
_symmetry_equiv_pos_as_xyz
'x, y, z'
'-x+1/2, -y, z+1/2'
'-x, y+1/2, -z+1/2'
'x+1/2, -y+1/2, -z'

loop_
_atom_site_label
_atom_site_type_symbol
_atom_site_fract_x
_atom_site_fract_y
_atom_site_fract_z
_atom_site_U_iso_or_equiv
_atom_site_adp_type
_atom_site_occupancy
_atom_site_symmetry_multiplicity
_atom_site_calc_flag
_atom_site_refinement_flags
F1 F -0.39326(15) 0.28605(17) 0.21663(5) 0.0703(5) Uani 1 1 d .
F2 F -0.2677(2) 0.2113(2) 0.27579(7) 0.1149(9) Uani 1 1 d .
F3 F -0.2622(2) 0.38697(19) 0.26602(8) 0.1056(8) Uani 1 1 d .
O1 O 0.46649(15) 0.13548(11) 0.01375(5) 0.0302(3) Uani 1 1 d .
O2 O 0.61247(15) 0.24049(12) 0.06602(5) 0.0359(3) Uani 1 1 d .
O3 O 0.32369(15) -0.02419(10) -0.00876(4) 0.0281(3) Uani 1 1 d .
N N 0.08586(16) 0.06049(12) 0.07640(5) 0.0226(3) Uani 1 1 d .
C1 C 0.4921(2) 0.18671(16) 0.05779(7) 0.0286(4) Uani 1 1 d .
C2 C 0.3063(2) 0.08042(15) 0.01257(7) 0.0251(4) Uani 1 1 d .
H2 H 0.2269 0.1274 -0.0062 0.030 Uiso 1 1 calc R
C3 C 0.2587(2) 0.07073(15) 0.06722(6) 0.0237(4) Uani 1 1 d .
H3 H 0.3095 -0.0001 0.0800 0.028 Uiso 1 1 calc R
C4 C 0.0056(2) 0.17083(14) 0.08287(6) 0.0235(4) Uani 1 1 d .
H4A H -0.1099 0.1621 0.0746 0.028 Uiso 1 1 calc R
H4B H 0.0524 0.2251 0.0589 0.028 Uiso 1 1 calc R
C5 C 0.0190(2) 0.22029(14) 0.13442(6) 0.0239(4) Uani 1 1 d .
C6 C -0.1204(2) 0.23815(15) 0.16222(6) 0.0268(4) Uani 1 1 d .
H6 H -0.2228 0.2230 0.1480 0.032 Uiso 1 1 calc R
C7 C -0.1103(2) 0.27785(17) 0.21053(7) 0.0311(4) Uani 1 1 d .
C8 C 0.0366(2) 0.30281(18) 0.23176(7) 0.0357(4) Uani 1 1 d .
H8 H 0.0424 0.3284 0.2651 0.043 Uiso 1 1 calc R
C9 C 0.1751(2) 0.29029(18) 0.20405(7) 0.0351(5) Uani 1 1 d .
H9 H 0.2760 0.3110 0.2180 0.042 Uiso 1 1 calc R
C10 C 0.1689(2) 0.24749(15) 0.15576(6) 0.0264(4) Uani 1 1 d .
C11 C 0.3189(2) 0.23807(16) 0.12734(6) 0.0279(4) Uani 1 1 d .
H11 H 0.4036 0.2876 0.1367 0.033 Uiso 1 1 calc R
C12 C 0.3499(2) 0.16766(15) 0.08978(7) 0.0256(4) Uani 1 1 d .
C13 C 0.3514(2) -0.02073(16) -0.06232(6) 0.0282(4) Uani 1 1 d .
H13 H 0.3920 0.0560 -0.0716 0.034 Uiso 1 1 calc R
C14 C 0.4787(2) -0.10877(16) -0.07544(7) 0.0307(4) Uani 1 1 d .
H14 H 0.4336 -0.1844 -0.0663 0.037 Uiso 1 1 calc R
C15 C 0.5008(3) -0.1080(2) -0.13206(7) 0.0421(5) Uani 1 1 d .
H15A H 0.5452 -0.0340 -0.1424 0.050 Uiso 1 1 calc R
H15B H 0.5794 -0.1671 -0.1414 0.050 Uiso 1 1 calc R
C16 C 0.3436(3) -0.12888(19) -0.15938(8) 0.0429(5) Uani 1 1 d .
H16A H 0.3050 -0.2062 -0.1518 0.051 Uiso 1 1 calc R
H16B H 0.3630 -0.1242 -0.1956 0.051 Uiso 1 1 calc R
C17 C 0.2141(3) -0.04404(18) -0.14508(7) 0.0368(5) Uani 1 1 d .
H17 H 0.2519 0.0326 -0.1556 0.044 Uiso 1 1 calc R
C18 C 0.1924(2) -0.04215(18) -0.08873(7) 0.0338(4) Uani 1 1 d .
H18A H 0.1147 0.0179 -0.0797 0.041 Uiso 1 1 calc R
H18B H 0.1475 -0.1155 -0.0776 0.041 Uiso 1 1 calc R
C19 C 0.6373(2) -0.09453(17) -0.04641(7) 0.0348(5) Uani 1 1 d .
H19 H 0.6075 -0.0841 -0.0108 0.042 Uiso 1 1 calc R
C20 C 0.7348(3) 0.0096(2) -0.06165(9) 0.0457(5) Uani 1 1 d .
H20A H 0.8329 0.0139 -0.0415 0.055 Uiso 1 1 calc R
H20B H 0.6701 0.0778 -0.0564 0.055 Uiso 1 1 calc R
H20C H 0.7639 0.0037 -0.0968 0.055 Uiso 1 1 calc R
C21 C 0.7416(3) -0.2011(2) -0.04927(9) 0.0502(6) Uani 1 1 d .
H21A H 0.8407 -0.1894 -0.0303 0.060 Uiso 1 1 calc R
H21B H 0.7686 -0.2167 -0.0840 0.060 Uiso 1 1 calc R
H21C H 0.6821 -0.2653 -0.0354 0.060 Uiso 1 1 calc R
C22 C 0.0554(3) -0.0676(2) -0.17159(8) 0.0501(6) Uani 1 1 d .
H22A H -0.0248 -0.0114 -0.1614 0.060 Uiso 1 1 calc R
H22B H 0.0173 -0.1434 -0.1628 0.060 Uiso 1 1 calc R
H22C H 0.0718 -0.0631 -0.2075 0.060 Uiso 1 1 calc R
C23 C 0.0533(2) -0.01826(16) 0.11760(7) 0.0268(4) Uani 1 1 d .
H23A H 0.0984 0.0137 0.1486 0.032 Uiso 1 1 calc R
H23B H 0.1091 -0.0907 0.1110 0.032 Uiso 1 1 calc R
C24 C -0.1245(2) -0.04141(16) 0.12518(7) 0.0283(4) Uani 1 1 d .
C25 C -0.2197(2) -0.08196(16) 0.08688(7) 0.0327(4) Uani 1 1 d .
H25 H -0.1746 -0.0909 0.0547 0.039 Uiso 1 1 calc R
C26 C -0.3804(2) -0.10969(19) 0.09484(8) 0.0394(5) Uani 1 1 d .
H26 H -0.4438 -0.1387 0.0684 0.047 Uiso 1 1 calc R
C27 C -0.4476(3) -0.09486(19) 0.14136(8) 0.0428(5) Uani 1 1 d .
H27 H -0.5573 -0.1138 0.1470 0.051 Uiso 1 1 calc R
C28 C -0.3552(2) -0.05259(18) 0.17955(8) 0.0401(5) Uani 1 1 d .
H28 H -0.4014 -0.0421 0.2115 0.048 Uiso 1 1 calc R
C29 C -0.1948(2) -0.02537(16) 0.17145(7) 0.0336(4) Uani 1 1 d .
H29 H -0.1323 0.0046 0.1979 0.040 Uiso 1 1 calc R
C30 C -0.2589(3) 0.2888(2) 0.24151(8) 0.0440(5) Uani 1 1 d .

loop_
_atom_site_aniso_label
_atom_site_aniso_U_11
_atom_site_aniso_U_22
_atom_site_aniso_U_33
_atom_site_aniso_U_23
_atom_site_aniso_U_13
_atom_site_aniso_U_12
F1 0.0291(6) 0.1346(15) 0.0474(8) -0.0123(9) 0.0059(6) 0.0105(8)
F2 0.0604(10) 0.190(2) 0.0942(13) 0.0891(15) 0.0368(10) 0.0276(13)
F3 0.0667(11) 0.1393(17) 0.1109(15) -0.0828(14) 0.0389(11) -0.0114(12)
O1 0.0259(6) 0.0362(7) 0.0283(7) 0.0000(5) 0.0053(5) -0.0041(6)
O2 0.0230(6) 0.0432(8) 0.0415(8) -0.0013(6) 0.0016(6) -0.0080(6)
O3 0.0321(7) 0.0268(6) 0.0254(6) -0.0011(5) 0.0062(5) 0.0007(6)
N 0.0193(7) 0.0243(7) 0.0244(7) 0.0011(6) 0.0025(6) 0.0000(6)
C1 0.0245(9) 0.0315(10) 0.0297(10) 0.0037(8) 0.0000(7) 0.0025(8)
C2 0.0203(8) 0.0272(9) 0.0279(9) -0.0012(7) 0.0009(7) -0.0002(7)
C3 0.0200(8) 0.0267(9) 0.0243(8) 0.0002(7) -0.0005(7) 0.0025(7)
C4 0.0216(8) 0.0247(9) 0.0242(9) 0.0013(7) -0.0018(7) 0.0017(7)
C5 0.0243(9) 0.0216(9) 0.0258(9) 0.0003(7) -0.0010(7) 0.0026(7)
C6 0.0235(9) 0.0286(9) 0.0281(9) 0.0011(8) 0.0015(7) 0.0030(7)
C7 0.0327(10) 0.0332(11) 0.0274(9) -0.0003(8) 0.0039(8) 0.0032(8)
C8 0.0377(11) 0.0433(12) 0.0261(10) -0.0068(9) 0.0006(8) 0.0009(9)
C9 0.0297(10) 0.0435(12) 0.0321(10) -0.0086(9) -0.0033(8) -0.0016(9)
C10 0.0253(9) 0.0272(9) 0.0268(9) -0.0016(7) -0.0005(7) 0.0010(8)
C11 0.0220(8) 0.0331(10) 0.0286(9) 0.0002(8) -0.0029(7) -0.0035(8)
C12 0.0189(8) 0.0308(10) 0.0270(9) 0.0033(7) -0.0024(7) -0.0011(7)
C13 0.0310(10) 0.0307(9) 0.0231(9) -0.0006(7) 0.0026(7) -0.0008(8)
C14 0.0326(10) 0.0308(10) 0.0287(10) -0.0025(8) 0.0055(8) 0.0006(8)
C15 0.0447(12) 0.0506(13) 0.0309(11) -0.0062(9) 0.0092(9) 0.0037(10)
C16 0.0547(14) 0.0461(12) 0.0279(10) -0.0071(9) 0.0023(10) 0.0009(11)
C17 0.0422(11) 0.0350(11) 0.0331(10) -0.0019(8) -0.0046(9) -0.0023(9)
C18 0.0315(10) 0.0368(11) 0.0331(10) -0.0037(8) 0.0000(8) -0.0014(9)
C19 0.0315(10) 0.0383(11) 0.0347(10) -0.0015(9) 0.0048(8) 0.0041(9)
C20 0.0299(10) 0.0518(14) 0.0553(14) -0.0039(11) 0.0072(10) -0.0022(10)
C21 0.0455(13) 0.0494(13) 0.0556(14) -0.0060(11) -0.0017(11) 0.0157(12)
C22 0.0516(14) 0.0591(15) 0.0396(12) -0.0045(11) -0.0108(11) -0.0063(12)
C23 0.0255(9) 0.0260(9) 0.0289(9) 0.0037(7) -0.0001(7) 0.0000(7)
C24 0.0259(9) 0.0252(9) 0.0338(10) 0.0077(8) 0.0025(8) 0.0004(7)
C25 0.0309(10) 0.0344(11) 0.0328(10) 0.0039(8) 0.0021(8) -0.0037(8)
C26 0.0292(10) 0.0476(12) 0.0414(12) 0.0104(10) -0.0044(9) -0.0078(9)
C27 0.0249(10) 0.0524(14) 0.0511(13) 0.0216(11) 0.0044(9) 0.0006(9)
C28 0.0367(11) 0.0446(12) 0.0389(11) 0.0128(9) 0.0131(9) 0.0048(10)
C29 0.0360(10) 0.0332(10) 0.0317(10) 0.0065(8) 0.0039(8) 0.0032(9)
C30 0.0401(12) 0.0614(15) 0.0305(11) -0.0018(10) 0.0056(9) 0.0040(11)

loop_
_atom_type_symbol
_atom_type_description
_atom_type_scat_dispersion_real
_atom_type_scat_dispersion_imag
_atom_type_scat_source
C C 0.0033 0.0016 'International Tables Vol C Tables 4.2.6.8 and 6.1.1.4'
H H 0.0000 0.0000 'International Tables Vol C Tables 4.2.6.8 and 6.1.1.4'
N N 0.0061 0.0033 'International Tables Vol C Tables 4.2.6.8 and 6.1.1.4'
O O 0.0106 0.0060 'International Tables Vol C Tables 4.2.6.8 and 6.1.1.4'
F F 0.0171 0.0103 'International Tables Vol C Tables 4.2.6.8 and 6.1.1.4'

loop_
_geom_angle_atom_site_label_1
_geom_angle_atom_site_label_2
_geom_angle_atom_site_label_3
_geom_angle
C1 O1 C2 110.96(13)
C2 O3 C13 113.89(13)
C3 N C23 111.10(13)
C3 N C4 112.99(14)
C23 N C4 112.73(13)
O2 C1 O1 121.96(17)
O2 C1 C12 129.43(17)
O1 C1 C12 108.57(15)
O3 C2 O1 108.12(14)
O3 C2 C3 111.31(14)
O1 C2 C3 104.14(13)
N C3 C12 119.31(15)
N C3 C2 115.03(14)
C12 C3 C2 101.69(14)
N C4 C5 114.67(13)
C6 C5 C10 118.66(15)
C6 C5 C4 119.39(15)
C10 C5 C4 121.93(15)
C7 C6 C5 120.34(17)
C8 C7 C6 121.02(17)
C8 C7 C30 118.69(17)
C6 C7 C30 120.22(18)
C9 C8 C7 119.35(17)
C8 C9 C10 120.82(18)
C9 C10 C5 119.71(17)
C9 C10 C11 118.86(17)
C5 C10 C11 121.33(15)
C12 C11 C10 127.35(17)
C11 C12 C1 120.03(16)
C11 C12 C3 133.27(16)
C1 C12 C3 106.41(15)
O3 C13 C18 108.71(14)
O3 C13 C14 108.59(14)
C18 C13 C14 112.30(16)
C13 C14 C15 107.99(16)
C13 C14 C19 113.59(15)
C15 C14 C19 113.66(16)
C16 C15 C14 112.20(17)
C15 C16 C17 112.18(17)
C16 C17 C22 111.83(17)
C16 C17 C18 110.17(17)
C22 C17 C18 111.47(18)
C13 C18 C17 111.39(16)
C20 C19 C21 110.46(17)
C20 C19 C14 113.82(17)
C21 C19 C14 111.59(17)
N C23 C24 113.23(14)
C25 C24 C29 118.40(17)
C25 C24 C23 121.20(17)
C29 C24 C23 120.37(18)
C24 C25 C26 120.93(19)
C27 C26 C25 119.8(2)
C28 C27 C26 119.88(19)
C27 C28 C29 120.1(2)
C28 C29 C24 120.9(2)
F1 C30 F2 107.5(2)
F1 C30 F3 105.0(2)
F2 C30 F3 105.0(2)
F1 C30 C7 114.68(17)
F2 C30 C7 112.37(19)
F3 C30 C7 111.57(19)

loop_
_geom_bond_atom_site_label_1
_geom_bond_atom_site_label_2
_geom_bond_distance
F1 C30 1.302(3)
F2 C30 1.304(3)
F3 C30 1.336(3)
O1 C1 1.350(2)
O1 C2 1.482(2)
O2 C1 1.206(2)
O3 C2 1.372(2)
O3 C13 1.463(2)
N C3 1.462(2)
N C23 1.475(2)
N C4 1.476(2)
C1 C12 1.480(2)
C2 C3 1.530(2)
C3 C12 1.503(2)
C4 C5 1.512(2)
C5 C6 1.395(2)
C5 C10 1.409(2)
C6 C7 1.387(3)
C7 C8 1.380(3)
C7 C30 1.496(3)
C8 C9 1.380(3)
C9 C10 1.398(2)
C10 C11 1.467(2)
C11 C12 1.336(3)
C13 C18 1.521(3)
C13 C14 1.526(3)
C14 C15 1.537(3)
C14 C19 1.542(3)
C15 C16 1.519(3)
C16 C17 1.521(3)
C17 C22 1.525(3)
C17 C18 1.530(3)
C19 C20 1.530(3)
C19 C21 1.531(3)
C23 C24 1.516(2)
C24 C25 1.386(3)
C24 C29 1.390(3)
C25 C26 1.391(3)
C26 C27 1.384(3)
C27 C28 1.378(3)
C28 C29 1.388(3)

loop_
_geom_torsion_atom_site_label_1
_geom_torsion_atom_site_label_2
_geom_torsion_atom_site_label_3
_geom_torsion_atom_site_label_4
_geom_torsion
C2 O1 C1 O2 -177.04(17)
C2 O1 C1 C12 0.85(19)
C13 O3 C2 O1 -72.71(17)
C13 O3 C2 C3 173.49(13)
C1 O1 C2 O3 -136.67(15)
C1 O1 C2 C3 -18.20(18)
C23 N C3 C12 -96.57(18)
C4 N C3 C12 31.3(2)
C23 N C3 C2 142.20(15)
C4 N C3 C2 -89.95(18)
O3 C2 C3 N -86.32(18)
O1 C2 C3 N 157.42(14)
O3 C2 C3 C12 143.27(14)
O1 C2 C3 C12 27.01(16)
C3 N C4 C5 -82.30(17)
C23 N C4 C5 44.70(19)
N C4 C5 C6 -117.66(17)
N C4 C5 C10 61.3(2)
C10 C5 C6 C7 -2.4(3)
C4 C5 C6 C7 176.61(16)
C5 C6 C7 C8 1.4(3)
C5 C6 C7 C30 -175.46(18)
C6 C7 C8 C9 1.4(3)
C30 C7 C8 C9 178.3(2)
C7 C8 C9 C10 -3.2(3)
C8 C9 C10 C5 2.2(3)
C8 C9 C10 C11 178.66(19)
C6 C5 C10 C9 0.7(3)
C4 C5 C10 C9 -178.34(17)
C6 C5 C10 C11 -175.76(17)
C4 C5 C10 C11 5.2(3)
C9 C10 C11 C12 155.15(19)
C5 C10 C11 C12 -28.4(3)
C10 C11 C12 C1 165.82(17)
C10 C11 C12 C3 -7.0(3)
O2 C1 C12 C11 20.5(3)
O1 C1 C12 C11 -157.23(16)
O2 C1 C12 C3 -165.0(2)
O1 C1 C12 C3 17.36(19)
N C3 C12 C11 18.7(3)
C2 C3 C12 C11 146.4(2)
N C3 C12 C1 -154.82(15)
C2 C3 C12 C1 -27.11(17)
C2 O3 C13 C18 -98.30(17)
C2 O3 C13 C14 139.24(15)
O3 C13 C14 C15 177.41(15)
C18 C13 C14 C15 57.2(2)
O3 C13 C14 C19 -55.6(2)
C18 C13 C14 C19 -175.81(15)
C13 C14 C15 C16 -56.3(2)
C19 C14 C15 C16 176.74(18)
C14 C15 C16 C17 56.4(2)
C15 C16 C17 C22 -178.42(18)
C15 C16 C17 C18 -53.9(2)
O3 C13 C18 C17 -177.88(15)
C14 C13 C18 C17 -57.7(2)
C16 C17 C18 C13 54.2(2)
C22 C17 C18 C13 178.98(18)
C13 C14 C19 C20 -70.4(2)
C15 C14 C19 C20 53.6(2)
C13 C14 C19 C21 163.79(17)
C15 C14 C19 C21 -72.2(2)
C3 N C23 C24 -173.98(16)
C4 N C23 C24 58.02(19)
N C23 C24 C25 55.8(2)
N C23 C24 C29 -126.11(18)
C29 C24 C25 C26 -2.2(3)
C23 C24 C25 C26 175.98(18)
C24 C25 C26 C27 1.2(3)
C25 C26 C27 C28 0.1(3)
C26 C27 C28 C29 -0.3(3)
C27 C28 C29 C24 -0.8(3)
C25 C24 C29 C28 2.0(3)
C23 C24 C29 C28 -176.19(18)
C8 C7 C30 F1 166.9(2)
C6 C7 C30 F1 -16.2(3)
C8 C7 C30 F2 -70.0(3)
C6 C7 C30 F2 106.9(2)
C8 C7 C30 F3 47.6(3)
C6 C7 C30 F3 -135.4(2)
